data_7237743
loop_
_publ_author_name
'Chen, Cheng'
'Lu, Hai-Yan'
'Wang, Yin-Feng'
'Li, Meng'
'Shen, Yi-Fan'
'Chen, Chuan-Feng'

_publ_section_title
;
 Naphthyridine-based thermally activated delayed fluorescence emitters for
 multi-color organic light-emitting diodes with low efficiency roll-off
;
_journal_issue 16
_journal_name_full 'Journal of Materials Chemistry C'
_journal_page_first 4673
_journal_paper_doi 10.1039/C9TC00503J
_journal_volume 7
_journal_year 2019
_chemical_formula_moiety 'C32 H20 N4 S2'
_chemical_formula_sum 'C32 H20 N4 S2'
_chemical_formula_weight 524.64
_space_group_crystal_system orthorhombic
_space_group_IT_number 62
_space_group_name_Hall '-P 2ac 2n'
_space_group_name_H-M_alt 'P n m a'
_atom_sites_solution_hydrogens geom
_audit_creation_date 2019-01-11
_audit_creation_method
;
Olex2 1.2
(compiled 2018.05.29 svn.r3508 for OlexSys, GUI svn.r5506)
;
_audit_update_record
;
2019-01-24 deposited with the CCDC.	2019-03-19 downloaded from the CCDC.
;
_cell_angle_alpha 90
_cell_angle_beta 90
_cell_angle_gamma 90
_cell_formula_units_Z 4
_cell_length_a 8.18250(10)
_cell_length_b 27.5249(2)
_cell_length_c 12.85110(10)
_cell_measurement_reflns_used 22136
_cell_measurement_temperature 173(2)
_cell_measurement_theta_max 75.2500
_cell_measurement_theta_min 3.2160
_cell_volume 2894.36(5)
_computing_cell_refinement 'CrysAlisPro 1.171.40.14e (Rigaku OD, 2018)'
_computing_data_collection 'CrysAlisPro 1.171.40.14e (Rigaku OD, 2018)'
_computing_data_reduction 'CrysAlisPro 1.171.40.14e (Rigaku OD, 2018)'
_computing_molecular_graphics 'Olex2 (Dolomanov et al., 2009)'
_computing_publication_material 'CIFTAB (Sheldrick, 2013)'
_computing_structure_refinement 'ShelXL (Sheldrick, 2015)'
_computing_structure_solution 'SHELXT 2014/5 (Sheldrick, 2014)'
_diffrn_ambient_temperature 173.15
_diffrn_measured_fraction_theta_full 0.999
_diffrn_measured_fraction_theta_max 0.968
_diffrn_measurement_device_type 'XtaLAB Synergy R, HyPix'
_diffrn_measurement_method '\w scans'
_diffrn_radiation_monochromator mirror
_diffrn_radiation_type CuK\a
_diffrn_radiation_wavelength 1.54178
_diffrn_reflns_av_R_equivalents 0.0253
_diffrn_reflns_av_unetI/netI 0.0092
_diffrn_reflns_Laue_measured_fraction_full 0.999
_diffrn_reflns_Laue_measured_fraction_max 0.968
_diffrn_reflns_limit_h_max 9
_diffrn_reflns_limit_h_min -10
_diffrn_reflns_limit_k_max 33
_diffrn_reflns_limit_k_min -34
_diffrn_reflns_limit_l_max 16
_diffrn_reflns_limit_l_min -14
_diffrn_reflns_number 24727
_diffrn_reflns_point_group_measured_fraction_full 0.999
_diffrn_reflns_point_group_measured_fraction_max 0.968
_diffrn_reflns_theta_full 67.679
_diffrn_reflns_theta_max 75.577
_diffrn_reflns_theta_min 3.211
_diffrn_source 'Rotating-anode X-ray tube'
_exptl_absorpt_coefficient_mu 1.869
_exptl_absorpt_correction_T_max 1.000
_exptl_absorpt_correction_T_min 0.7169
_exptl_absorpt_correction_type multi-scan
_exptl_crystal_colour white
_exptl_crystal_density_diffrn 1.204
_exptl_crystal_description block
_exptl_crystal_F_000 1088
_exptl_crystal_size_max 0.352
_exptl_crystal_size_mid 0.323
_exptl_crystal_size_min 0.311
_refine_diff_density_max 0.460
_refine_diff_density_min -0.395
_refine_diff_density_rms 0.065
_refine_ls_extinction_method none
_refine_ls_goodness_of_fit_ref 1.112
_refine_ls_hydrogen_treatment constr
_refine_ls_matrix_type full
_refine_ls_number_parameters 175
_refine_ls_number_reflns 2965
_refine_ls_number_restraints 0
_refine_ls_restrained_S_all 1.112
_refine_ls_R_factor_all 0.0422
_refine_ls_R_factor_gt 0.0418
_refine_ls_shift/su_max 0.001
_refine_ls_shift/su_mean 0.000
_refine_ls_structure_factor_coef Fsqd
_refine_ls_weighting_details 'w=1/[\s^2^(Fo^2^)+(0.0498P)^2^+2.7974P] where P=(Fo^2^+2Fc^2^)/3'
_refine_ls_weighting_scheme calc
_refine_ls_wR_factor_gt 0.1086
_refine_ls_wR_factor_ref 0.1089
_reflns_Friedel_coverage 0.000
_reflns_number_gt 2942
_reflns_number_total 2965
_reflns_threshold_expression 'I > 2\s(I)'
_cod_data_source_file c9tc00503j2.cif
_cod_data_source_block tx279a_sq
_cod_database_code 7237743
_shelx_shelxl_version_number 2016/6
_shelx_space_group_comment
;
The symmetry employed for this shelxl refinement is uniquely defined
by the following loop, which should always be used as a source of
symmetry information in preference to the above space-group names.
They are only intended as comments.
;
_olex2_refinement_description
;
1. Fixed Uiso
 At 1.2 times of:
  All C(H) groups
2.a Aromatic/amide H refined with riding coordinates:
 C3(H3), C4(H4), C5(H5), C6(H6), C9(H9), C10(H10), C11(H11), C12(H12),
 C16(H16), C17(H17)
;
_olex2_submission_special_instructions 'No special instructions were received'

loop_
_space_group_symop_operation_xyz
'x, y, z'
'-x+1/2, -y, z+1/2'
'-x, y+1/2, -z'
'x+1/2, -y+1/2, -z+1/2'
'-x, -y, -z'
'x-1/2, y, -z-1/2'
'x, -y-1/2, z'
'-x-1/2, y-1/2, z-1/2'

loop_
_atom_site_label
_atom_site_type_symbol
_atom_site_fract_x
_atom_site_fract_y
_atom_site_fract_z
_atom_site_U_iso_or_equiv
_atom_site_adp_type
_atom_site_occupancy
_atom_site_site_symmetry_order
_atom_site_calc_flag
_atom_site_refinement_flags_posn
_atom_site_refinement_flags_adp
_atom_site_refinement_flags_occupancy
S1 S 0.15967(5) 0.44977(2) 0.39057(3) 0.02121(12) Uani 1 1 d . . .
N1 N 0.41079(18) 0.37605(5) 0.43213(11) 0.0204(3) Uani 1 1 d . . .
N2 N 0.41281(17) 0.29179(5) 0.42400(11) 0.0195(3) Uani 1 1 d . . .
C1 C 0.3722(2) 0.46017(6) 0.38138(12) 0.0171(3) Uani 1 1 d . . .
C2 C 0.4779(2) 0.42197(6) 0.40325(12) 0.0180(3) Uani 1 1 d . . .
C3 C 0.6460(2) 0.42952(6) 0.40104(14) 0.0216(4) Uani 1 1 d . . .
H3 H 0.718613 0.403883 0.418670 0.026 Uiso 1 1 calc R . .
C4 C 0.7071(2) 0.47480(7) 0.37287(13) 0.0227(4) Uani 1 1 d . . .
H4 H 0.821854 0.479858 0.369821 0.027 Uiso 1 1 calc R . .
C5 C 0.6015(2) 0.51258(6) 0.34923(13) 0.0212(3) Uani 1 1 d . . .
H5 H 0.644129 0.543269 0.329038 0.025 Uiso 1 1 calc R . .
C6 C 0.4337(2) 0.50576(6) 0.35495(13) 0.0200(3) Uani 1 1 d . . .
H6 H 0.361327 0.531948 0.340977 0.024 Uiso 1 1 calc R . .
C7 C 0.16311(19) 0.41143(6) 0.50114(13) 0.0188(3) Uani 1 1 d . . .
C8 C 0.2888(2) 0.37745(6) 0.51178(13) 0.0187(3) Uani 1 1 d . . .
C9 C 0.2964(2) 0.34849(6) 0.60056(13) 0.0233(4) Uani 1 1 d . . .
H9 H 0.383600 0.326095 0.609477 0.028 Uiso 1 1 calc R . .
C10 C 0.1753(2) 0.35260(7) 0.67611(15) 0.0290(4) Uani 1 1 d . . .
H10 H 0.179152 0.332585 0.736288 0.035 Uiso 1 1 calc R . .
C11 C 0.0488(2) 0.38579(7) 0.66402(15) 0.0307(4) Uani 1 1 d . . .
H11 H -0.034336 0.387985 0.715436 0.037 Uiso 1 1 calc R . .
C12 C 0.0431(2) 0.41568(7) 0.57747(15) 0.0261(4) Uani 1 1 d . . .
H12 H -0.041951 0.438916 0.570185 0.031 Uiso 1 1 calc R . .
C13 C 0.4537(2) 0.33342(6) 0.37975(13) 0.0191(3) Uani 1 1 d . . .
C14 C 0.4529(3) 0.250000 0.37336(19) 0.0191(5) Uani 1 2 d S T P
C15 C 0.5319(3) 0.250000 0.2755(2) 0.0237(5) Uani 1 2 d S T P
C16 C 0.5686(2) 0.20462(6) 0.22975(15) 0.0282(4) Uani 1 1 d . . .
H16 H 0.619091 0.203301 0.163235 0.034 Uiso 1 1 calc R . .
C17 C 0.5317(2) 0.16287(6) 0.28104(14) 0.0255(4) Uani 1 1 d . . .
H17 H 0.557137 0.132076 0.251844 0.031 Uiso 1 1 calc R . .

loop_
_atom_site_aniso_label
_atom_site_aniso_U_11
_atom_site_aniso_U_22
_atom_site_aniso_U_33
_atom_site_aniso_U_23
_atom_site_aniso_U_13
_atom_site_aniso_U_12
S1 0.0168(2) 0.0210(2) 0.0258(2) 0.00255(15) -0.00224(15) -0.00013(15)
N1 0.0234(7) 0.0127(6) 0.0252(7) 0.0008(5) 0.0068(6) 0.0001(5)
N2 0.0201(7) 0.0148(7) 0.0235(7) 0.0000(5) 0.0026(6) 0.0005(5)
C1 0.0180(8) 0.0172(7) 0.0163(7) -0.0013(6) -0.0011(6) -0.0011(6)
C2 0.0217(8) 0.0135(7) 0.0190(7) 0.0002(6) 0.0020(6) -0.0014(6)
C3 0.0200(8) 0.0180(8) 0.0267(8) 0.0005(7) 0.0008(7) 0.0024(6)
C4 0.0187(8) 0.0253(9) 0.0241(8) -0.0019(7) 0.0010(7) -0.0047(7)
C5 0.0271(9) 0.0155(7) 0.0209(8) -0.0003(6) -0.0006(7) -0.0070(7)
C6 0.0256(8) 0.0144(7) 0.0198(8) -0.0004(6) -0.0022(6) 0.0005(6)
C7 0.0190(8) 0.0158(7) 0.0216(8) -0.0025(6) -0.0002(6) -0.0034(6)
C8 0.0204(8) 0.0151(7) 0.0205(8) -0.0024(6) 0.0032(6) -0.0038(6)
C9 0.0293(9) 0.0170(8) 0.0236(8) 0.0004(7) 0.0016(7) -0.0018(7)
C10 0.0402(10) 0.0243(9) 0.0224(8) 0.0014(7) 0.0058(8) -0.0075(8)
C11 0.0327(10) 0.0298(9) 0.0297(9) -0.0040(8) 0.0137(8) -0.0065(8)
C12 0.0214(8) 0.0233(8) 0.0336(9) -0.0042(7) 0.0054(7) -0.0023(7)
C13 0.0184(8) 0.0144(8) 0.0244(8) 0.0003(6) 0.0018(6) 0.0001(6)
C14 0.0189(11) 0.0144(10) 0.0239(11) 0.000 0.0037(9) 0.000
C15 0.0253(12) 0.0179(11) 0.0280(13) 0.000 0.0088(10) 0.000
C16 0.0328(10) 0.0223(9) 0.0294(9) -0.0017(7) 0.0135(8) 0.0012(7)
C17 0.0309(9) 0.0158(8) 0.0298(9) -0.0025(7) 0.0099(8) 0.0022(7)

loop_
_atom_type_symbol
_atom_type_description
_atom_type_scat_dispersion_real
_atom_type_scat_dispersion_imag
_atom_type_scat_source
C C 0.0181 0.0091 'International Tables Vol C Tables 4.2.6.8 and 6.1.1.4'
H H 0.0000 0.0000 'International Tables Vol C Tables 4.2.6.8 and 6.1.1.4'
N N 0.0311 0.0180 'International Tables Vol C Tables 4.2.6.8 and 6.1.1.4'
S S 0.3331 0.5567 'International Tables Vol C Tables 4.2.6.8 and 6.1.1.4'

loop_
_geom_angle_atom_site_label_1
_geom_angle_atom_site_label_2
_geom_angle_atom_site_label_3
_geom_angle
_geom_angle_site_symmetry_1
_geom_angle_site_symmetry_3
C1 S1 C7 97.74(8) . .
C2 N1 C8 115.51(13) . .
C13 N1 C2 121.45(14) . .
C13 N1 C8 122.87(13) . .
C13 N2 C14 117.75(15) . .
C2 C1 S1 118.46(13) . .
C2 C1 C6 120.36(15) . .
C6 C1 S1 121.17(13) . .
C1 C2 N1 118.88(15) . .
C1 C2 C3 119.87(15) . .
C3 C2 N1 121.19(15) . .
C2 C3 H3 120.2 . .
C4 C3 C2 119.64(16) . .
C4 C3 H3 120.2 . .
C3 C4 H4 119.8 . .
C5 C4 C3 120.35(16) . .
C5 C4 H4 119.8 . .
C4 C5 H5 119.9 . .
C4 C5 C6 120.25(16) . .
C6 C5 H5 119.9 . .
C1 C6 H6 120.3 . .
C5 C6 C1 119.46(16) . .
C5 C6 H6 120.3 . .
C8 C7 S1 119.30(12) . .
C12 C7 S1 120.27(13) . .
C12 C7 C8 120.42(16) . .
C7 C8 N1 117.51(15) . .
C9 C8 N1 122.66(15) . .
C9 C8 C7 119.73(15) . .
C8 C9 H9 120.2 . .
C10 C9 C8 119.55(17) . .
C10 C9 H9 120.2 . .
C9 C10 H10 119.8 . .
C11 C10 C9 120.39(17) . .
C11 C10 H10 119.8 . .
C10 C11 H11 119.8 . .
C12 C11 C10 120.36(17) . .
C12 C11 H11 119.8 . .
C7 C12 H12 120.2 . .
C11 C12 C7 119.51(17) . .
C11 C12 H12 120.2 . .
N1 C13 C17 118.79(15) . 7_565
N2 C13 N1 117.19(15) . .
N2 C13 C17 123.97(15) . 7_565
N2 C14 N2 115.3(2) . 7_565
N2 C14 C15 122.35(10) . .
N2 C14 C15 122.35(10) 7_565 .
C16 C15 C14 117.86(11) . .
C16 C15 C14 117.86(11) 7_565 .
C16 C15 C16 124.3(2) . 7_565
C15 C16 H16 120.0 . .
C17 C16 C15 119.90(17) . .
C17 C16 H16 120.0 . .
C13 C17 H17 120.9 7_565 .
C16 C17 C13 118.12(16) . 7_565
C16 C17 H17 120.9 . .

loop_
_geom_bond_atom_site_label_1
_geom_bond_atom_site_label_2
_geom_bond_distance
_geom_bond_site_symmetry_2
S1 C1 1.7663(17) .
S1 C7 1.7702(17) .
N1 C2 1.427(2) .
N1 C8 1.430(2) .
N1 C13 1.397(2) .
N2 C13 1.322(2) .
N2 C14 1.3617(19) .
C1 C2 1.390(2) .
C1 C6 1.394(2) .
C2 C3 1.391(2) .
C3 H3 0.9500 .
C3 C4 1.391(2) .
C4 H4 0.9500 .
C4 C5 1.386(3) .
C5 H5 0.9500 .
C5 C6 1.388(2) .
C6 H6 0.9500 .
C7 C8 1.397(2) .
C7 C12 1.393(2) .
C8 C9 1.393(2) .
C9 H9 0.9500 .
C9 C10 1.392(3) .
C10 H10 0.9500 .
C10 C11 1.390(3) .
C11 H11 0.9500 .
C11 C12 1.384(3) .
C12 H12 0.9500 .
C13 C17 1.424(2) 7_565
C14 C15 1.414(3) .
C15 C16 1.413(2) 7_565
C15 C16 1.413(2) .
C16 H16 0.9500 .
C16 C17 1.359(3) .
C17 H17 0.9500 .
